data_7121861
loop_
_publ_author_name
'Dutta, Ranjan'
'Firmansyah, Dikhi'
'Kim, Jihoon'
'Jo, Hongil'
'Ok, Kang Min'
'Lee, Chang-Hee'

_publ_section_title
;
 Unexpected halide anion binding modes in meso-bis-ethynyl
 picket-calix[4]pyrroles: effects of meso-\p (ethynyl) extension.
;
_journal_issue 57
_journal_name_full 'Chemical communications (Cambridge, England)'
_journal_page_first 7936
_journal_page_last 7939
_journal_paper_doi 10.1039/c8cc04393k
_journal_volume 54
_journal_year 2018
_chemical_formula_moiety 'C42 H40 N4'
_chemical_formula_sum 'C42 H40 N4'
_chemical_formula_weight 600.78
_space_group_IT_number 148
_space_group_name_Hall '-R 3'
_space_group_name_H-M_alt 'R -3 :H'
_symmetry_cell_setting trigonal
_symmetry_Int_Tables_number 148
_symmetry_space_group_name_Hall '-R 3'
_symmetry_space_group_name_H-M 'R -3 :H'
_atom_sites_solution_hydrogens geom
_audit_conform_dict_location ftp://ftp.iucr.org/pub/cif_core.dic
_audit_conform_dict_name cif_core.dic
_audit_conform_dict_version 2.3
_audit_creation_date 2017-12-15T21:11:57-00:00
_audit_creation_method 'WinGX routine CIF_UPDATE'
_audit_update_record
;
2018-03-02 deposited with the CCDC.
2018-06-21 downloaded from the CCDC.
;
_cell_angle_alpha 90
_cell_angle_beta 90
_cell_angle_gamma 120
_cell_formula_units_Z 18
_cell_length_a 26.1757(5)
_cell_length_b 26.1757(5)
_cell_length_c 31.6025(9)
_cell_measurement_reflns_used 4635
_cell_measurement_temperature 203(2)
_cell_measurement_theta_max 28.1
_cell_measurement_theta_min 2.21
_cell_measurement_wavelength 0.71073
_cell_volume 18752.0(7)
_computing_molecular_graphics 'Ortep for Windows (Farrugia, 2012)'
_computing_publication_material 'WinGX publication routines (Farrugia, 2012)'
_computing_structure_refinement 'SHELXL-2013 (Sheldrick, 2013)'
_computing_structure_solution 'SHELXS-2013/1 (Sheldrick, 2008)'
_diffrn_ambient_temperature 203(2)
_diffrn_measured_fraction_theta_full 1
_diffrn_measured_fraction_theta_max 1
_diffrn_measurement_device_type 'Bruker APEX-II CCD'
_diffrn_measurement_method '\f and \w scans'
_diffrn_radiation_monochromator graphite
_diffrn_radiation_probe x-ray
_diffrn_radiation_source 'fine-focus sealed tube'
_diffrn_radiation_type MoK\a
_diffrn_radiation_wavelength 0.71073
_diffrn_reflns_av_R_equivalents 0.188
_diffrn_reflns_av_unetI/netI 0.1253
_diffrn_reflns_Laue_measured_fraction_full 1
_diffrn_reflns_Laue_measured_fraction_max 1
_diffrn_reflns_limit_h_max 31
_diffrn_reflns_limit_h_min -31
_diffrn_reflns_limit_k_max 31
_diffrn_reflns_limit_k_min -28
_diffrn_reflns_limit_l_max 38
_diffrn_reflns_limit_l_min -31
_diffrn_reflns_number 61985
_diffrn_reflns_point_group_measured_fraction_full 1
_diffrn_reflns_point_group_measured_fraction_max 1
_diffrn_reflns_theta_full 25.242
_diffrn_reflns_theta_max 25.385
_diffrn_reflns_theta_min 1.105
_exptl_absorpt_coefficient_mu 0.056
_exptl_absorpt_correction_T_max 0.7457
_exptl_absorpt_correction_T_min 0.6621
_exptl_absorpt_correction_type multi-scan
_exptl_absorpt_process_details
; 
 SADABS(Blessing, 1995) 
;
_exptl_crystal_colour green
_exptl_crystal_density_diffrn 0.958
_exptl_crystal_density_method 'not measured'
_exptl_crystal_description block
_exptl_crystal_F_000 5760
_exptl_crystal_size_max 0.312
_exptl_crystal_size_mid 0.265
_exptl_crystal_size_min 0.195
_platon_squeeze_details
;
TITL shelx     R -3 :h      R = 0.13
CELL   26.1757   26.1757   31.6025     90.00     90.00    120.00
SPGR R-3
# Solvent Accessible Volume =      4769
# Electrons Found in S.A.V. =      1251
# Note: Atoms in Void are Labelled as Cxxx and Qxxx for all Others
C101 1.000 0.998 0.609 !       1.26 eA-3
C102 0.446 0.578 0.094 !       1.15 eA-3
C103 0.554 0.759 0.236 !       1.13 eA-3
C104 0.781 0.253 0.755 !       1.10 eA-3
C105 0.548 0.095 0.883 !       1.08 eA-3
C106 0.039 0.874 0.501 !       1.08 eA-3
C107 0.328 0.622 0.274 !       1.06 eA-3
C108 0.260 0.516 0.226 !       1.06 eA-3
C109 0.967 0.962 0.593 !       1.05 eA-3
C110 0.290 0.626 0.233 !       1.04 eA-3
C111 0.945 0.133 0.562 !       1.03 eA-3
C112 0.822 0.219 0.767 !       1.03 eA-3
C113 0.639 0.327 0.953 !       1.02 eA-3
C114 0.521 0.766 0.212 !       1.00 eA-3
C115 0.811 0.882 0.377 !       0.99 eA-3
C116 0.073 0.232 0.436 !       0.98 eA-3
C117 0.828 0.438 0.912 !       0.98 eA-3
C118 0.109 0.850 0.439 !       0.98 eA-3
C119 0.811 0.902 0.455 !       0.98 eA-3
C120 0.899 0.764 0.585 !       0.98 eA-3
C121 0.960 0.960 0.625 !       0.97 eA-3
C122 0.839 0.987 0.451 !       0.96 eA-3
C123 0.329 0.702 0.087 !       0.96 eA-3
C124 0.251 0.640 0.099 !       0.95 eA-3
C125 0.268 0.640 0.256 !       0.94 eA-3
C126 0.099 0.114 0.398 !       0.93 eA-3
C127 0.174 0.459 0.223 !       0.93 eA-3
C128 0.537 0.739 0.259 !       0.93 eA-3
C129 0.266 0.784 0.197 !       0.93 eA-3
C130 0.271 0.767 0.252 !       0.93 eA-3
C131 0.953 0.821 0.546 !       0.93 eA-3
C132 0.139 0.219 0.462 !       0.93 eA-3
C133 0.046 0.940 0.383 !       0.92 eA-3
C134 0.009 0.937 0.399 !       0.91 eA-3
C135 0.991 0.063 0.601 !       0.91 eA-3
C136 0.273 0.523 0.303 !       0.91 eA-3
C137 0.337 0.589 0.039 !       0.91 eA-3
C138 0.336 0.500 0.157 !       0.90 eA-3
C139 0.892 0.991 0.514 !       0.90 eA-3
C140 0.056 0.116 0.421 !       0.89 eA-3
C141 0.253 0.467 0.274 !       0.89 eA-3
C142 0.594 0.290 0.751 !       0.89 eA-3
C143 0.605 0.188 0.965 !       0.87 eA-3
C144 1.000 1.005 0.577 !       0.86 eA-3
C145 0.287 0.766 0.209 !       0.86 eA-3
C146 0.640 0.203 0.865 !       0.86 eA-3
C147 0.672 0.407 0.906 !       0.85 eA-3
C148 0.304 0.553 0.291 !       0.85 eA-3
C149 0.936 0.100 0.618 !       0.84 eA-3
C150 0.861 0.154 0.562 !       0.84 eA-3
C151 0.427 0.674 0.213 !       0.84 eA-3
C152 0.220 0.437 0.274 !       0.84 eA-3
C153 0.414 0.655 0.078 !       0.83 eA-3
C154 0.320 0.602 0.133 !       0.83 eA-3
C155 0.422 0.258 0.788 !       0.83 eA-3
C156 0.917 0.008 0.585 !       0.82 eA-3
C157 0.396 0.624 0.158 !       0.80 eA-3
C158 0.734 0.381 0.971 !       0.80 eA-3
C159 0.748 0.484 0.729 !       0.80 eA-3
C160 0.360 0.695 0.217 !       0.79 eA-3
Q161 0.538 0.093 0.766 !       0.79 eA-3
C162 0.259 0.748 0.186 !       0.78 eA-3
C163 0.080 0.232 0.467 !       0.78 eA-3
C164 0.258 0.703 0.236 !       0.77 eA-3
C165 0.194 0.718 0.251 !       0.77 eA-3
C166 0.920 0.937 0.446 !       0.77 eA-3
C167 0.345 0.734 0.173 !       0.76 eA-3
C168 0.167 0.427 0.234 !       0.75 eA-3
C169 0.302 0.796 0.276 !       0.75 eA-3
C170 0.525 0.359 0.810 !       0.75 eA-3
C171 0.088 0.126 0.493 !       0.75 eA-3
C172 0.912 0.874 0.507 !       0.75 eA-3
C173 0.671 0.258 0.937 !       0.74 eA-3
Q174 0.264 0.344 0.813 !       0.74 eA-3
C175 0.593 0.305 0.812 !       0.74 eA-3
Q176 0.445 0.501 0.143 !       0.74 eA-3
C177 0.414 0.626 0.195 !       0.74 eA-3
C178 0.367 0.620 0.210 !       0.73 eA-3
C179 0.204 0.117 0.521 !       0.73 eA-3
C180 0.384 0.751 0.211 !       0.73 eA-3
C181 0.187 0.664 0.188 !       0.73 eA-3
C182 0.279 0.729 0.205 !       0.72 eA-3
C183 0.476 0.813 0.187 !       0.72 eA-3
C184 0.920 0.970 0.548 !       0.72 eA-3
C185 0.776 0.928 0.482 !       0.72 eA-3
C186 0.822 0.791 0.522 !       0.72 eA-3
C187 0.122 0.032 0.578 !       0.72 eA-3
C188 0.999 0.172 0.577 !       0.72 eA-3
C189 0.117 0.139 0.477 !       0.72 eA-3
Q190 0.796 0.575 0.902 !       0.71 eA-3
Q191 0.014 0.186 0.752 !       0.71 eA-3
C192 0.189 0.037 0.590 !       0.70 eA-3
C193 0.713 0.406 0.884 !       0.69 eA-3
C194 0.079 0.133 0.522 !       0.69 eA-3
C195 0.844 0.885 0.389 !       0.68 eA-3
C196 0.422 0.694 0.148 !       0.68 eA-3
Q197 0.822 0.478 0.242 !       0.68 eA-3
C198 0.594 0.175 0.827 !       0.67 eA-3
C199 0.398 0.155 0.793 !       0.67 eA-3
;
_refine_diff_density_max 0.388
_refine_diff_density_min -0.304
_refine_diff_density_rms 0.072
_refine_ls_extinction_coef 0.00060(13)
_refine_ls_extinction_expression Fc^*^=kFc[1+0.001xFc^2^\l^3^/sin(2\q)]^-1/4^
_refine_ls_extinction_method 'SHELXL-2018/1 (Sheldrick 2018)'
_refine_ls_goodness_of_fit_ref 1.017
_refine_ls_hydrogen_treatment constr
_refine_ls_matrix_type full
_refine_ls_number_constraints 0
_refine_ls_number_parameters 416
_refine_ls_number_reflns 7673
_refine_ls_number_restraints 0
_refine_ls_restrained_S_all 1.017
_refine_ls_R_factor_all 0.1929
_refine_ls_R_factor_gt 0.1056
_refine_ls_shift/su_max 0
_refine_ls_shift/su_mean 0
_refine_ls_structure_factor_coef Fsqd
_refine_ls_weighting_details 'w=1/[\s^2^(Fo^2^)+(0.1572P)^2^+8.0400P] where P=(Fo^2^+2Fc^2^)/3'
_refine_ls_weighting_scheme calc
_refine_ls_wR_factor_gt 0.2558
_refine_ls_wR_factor_ref 0.3099
_reflns_Friedel_coverage 0
_reflns_number_gt 3686
_reflns_number_total 7673
_reflns_threshold_expression 'I > 2\s(I)'
_cod_data_source_file c8cc04393k2.cif
_cod_data_source_block C42H40N4
_cod_depositor_comments 'Adding full bibliography for 7121861--7121863.cif.'
_cod_original_cell_volume 18752.0(9)
_cod_database_code 7121861
_shelx_estimated_absorpt_t_min 0.983
_shelx_estimated_absorpt_t_max 0.989
_platon_squeeze_void_probe_radius 1.20

loop_
_symmetry_equiv_pos_as_xyz
'x, y, z'
'-y, x-y, z'
'-x+y, -x, z'
'x+2/3, y+1/3, z+1/3'
'-y+2/3, x-y+1/3, z+1/3'
'-x+y+2/3, -x+1/3, z+1/3'
'x+1/3, y+2/3, z+2/3'
'-y+1/3, x-y+2/3, z+2/3'
'-x+y+1/3, -x+2/3, z+2/3'
'-x, -y, -z'
'y, -x+y, -z'
'x-y, x, -z'
'-x+2/3, -y+1/3, -z+1/3'
'y+2/3, -x+y+1/3, -z+1/3'
'x-y+2/3, x+1/3, -z+1/3'
'-x+1/3, -y+2/3, -z+2/3'
'y+1/3, -x+y+2/3, -z+2/3'
'x-y+1/3, x+2/3, -z+2/3'

loop_
_atom_site_label
_atom_site_type_symbol
_atom_site_fract_x
_atom_site_fract_y
_atom_site_fract_z
_atom_site_U_iso_or_equiv
_atom_site_adp_type
_atom_site_occupancy
_atom_site_site_symmetry_order
_atom_site_calc_flag
_atom_site_refinement_flags_posn
_atom_site_refinement_flags_adp
C1 C 0.66383(17) 0.21297(18) 0.23640(12) 0.0379(10) Uani 1 1 d . .
C2 C 0.67182(18) 0.25324(18) 0.26611(13) 0.0429(11) Uani 1 1 d . .
H2 H 0.649253 0.271911 0.268857 0.052 Uiso 1 1 calc R U
C3 C 0.71950(17) 0.26300(18) 0.29251(12) 0.0395(10) Uani 1 1 d . .
H3 H 0.734101 0.289039 0.315623 0.047 Uiso 1 1 calc R U
C4 C 0.74045(17) 0.22764(17) 0.27829(12) 0.0356(10) Uani 1 1 d . .
C5 C 0.61754(18) 0.18355(18) 0.20233(13) 0.0446(11) Uani 1 1 d . .
C6 C 0.5705(2) 0.1215(2) 0.21696(16) 0.0735(16) Uani 1 1 d . .
H6A H 0.540917 0.102856 0.195017 0.11 Uiso 1 1 calc R U
H6B H 0.588981 0.098023 0.222441 0.11 Uiso 1 1 calc R U
H6C H 0.551937 0.124647 0.24264 0.11 Uiso 1 1 calc R U
C7 C 0.5875(2) 0.2209(2) 0.19510(14) 0.0589(13) Uani 1 1 d . .
H7A H 0.557601 0.202604 0.173304 0.088 Uiso 1 1 calc R U
H7B H 0.569203 0.223049 0.22122 0.088 Uiso 1 1 calc R U
H7C H 0.616792 0.260305 0.186253 0.088 Uiso 1 1 calc R U
C8 C 0.6440(2) 0.1794(2) 0.16061(13) 0.0439(11) Uani 1 1 d . .
C9 C 0.6254(2) 0.1357(2) 0.13085(15) 0.0520(12) Uani 1 1 d . .
H9 H 0.593805 0.096979 0.133916 0.062 Uiso 1 1 calc R U
C10 C 0.6616(2) 0.1587(2) 0.09479(16) 0.0593(14) Uani 1 1 d . .
H10 H 0.657936 0.138076 0.069594 0.071 Uiso 1 1 calc R U
C11 C 0.7026(2) 0.2155(2) 0.10262(13) 0.0468(12) Uani 1 1 d . .
C12 C 0.7504(2) 0.2619(2) 0.07487(14) 0.0569(13) Uani 1 1 d . .
C13 C 0.7573(2) 0.2325(3) 0.03737(16) 0.0691(15) Uani 1 1 d . .
C14 C 0.7628(2) 0.2110(3) 0.00601(17) 0.0719(16) Uani 1 1 d . .
C15 C 0.7654(3) 0.1823(4) -0.03343(17) 0.0821(19) Uani 1 1 d . .
C16 C 0.8063(4) 0.2150(4) -0.0632(2) 0.134(3) Uani 1 1 d . .
H16 H 0.833164 0.255342 -0.059025 0.161 Uiso 1 1 calc R U
C17 C 0.8067(6) 0.1861(7) -0.1002(3) 0.188(6) Uani 1 1 d . .
H17 H 0.836618 0.20733 -0.120136 0.225 Uiso 1 1 calc R U
C18 C 0.7674(7) 0.1306(8) -0.1088(4) 0.185(6) Uani 1 1 d . .
H18 H 0.766258 0.114626 -0.135684 0.222 Uiso 1 1 calc R U
C19 C 0.7282(5) 0.0969(5) -0.0778(3) 0.157(4) Uani 1 1 d . .
H19 H 0.702143 0.056461 -0.082336 0.189 Uiso 1 1 calc R U
C20 C 0.7274(4) 0.1231(4) -0.0395(2) 0.125(3) Uani 1 1 d . .
H20 H 0.701021 0.100262 -0.018029 0.15 Uiso 1 1 calc R U
C21 C 0.8092(2) 0.2960(2) 0.09790(13) 0.0514(12) Uani 1 1 d . .
C22 C 0.8494(3) 0.3549(2) 0.09818(15) 0.0629(14) Uani 1 1 d . .
H22 H 0.845095 0.384595 0.084821 0.075 Uiso 1 1 calc R U
C23 C 0.8983(2) 0.3631(2) 0.12199(15) 0.0598(14) Uani 1 1 d . .
H23 H 0.932191 0.399586 0.127562 0.072 Uiso 1 1 calc R U
C24 C 0.8884(2) 0.3095(2) 0.13567(13) 0.0469(11) Uani 1 1 d . .
C25 C 0.92407(19) 0.29049(19) 0.16172(14) 0.0483(12) Uani 1 1 d . .
C26 C 0.89163(17) 0.25781(18) 0.20101(13) 0.0409(11) Uani 1 1 d . .
C27 C 0.90037(19) 0.21851(19) 0.22384(15) 0.0516(12) Uani 1 1 d . .
H27 H 0.927197 0.205917 0.216741 0.062 Uiso 1 1 calc R U
C28 C 0.86438(15) 0.20023(15) 0.25847(11) 0.0272(9) Uani 1 1 d . .
H28 H 0.862667 0.173233 0.278831 0.033 Uiso 1 1 calc R U
C29 C 0.83140(17) 0.22711(18) 0.25896(12) 0.0381(10) Uani 1 1 d . .
C30 C 0.78906(18) 0.21791(18) 0.29428(13) 0.0415(11) Uani 1 1 d . .
C31 C 0.76334(19) 0.1571(2) 0.31010(13) 0.0474(12) Uani 1 1 d . .
C32 C 0.7433(2) 0.1072(2) 0.32211(14) 0.0515(12) Uani 1 1 d . .
C33 C 0.7187(2) 0.0462(2) 0.33479(15) 0.0566(13) Uani 1 1 d . .
C34 C 0.7338(3) 0.0099(3) 0.31294(18) 0.0863(19) Uani 1 1 d . .
H34 H 0.76022 0.025151 0.290068 0.104 Uiso 1 1 calc R U
C35 C 0.7107(3) -0.0486(3) 0.3242(2) 0.112(3) Uani 1 1 d . .
H35 H 0.720547 -0.073065 0.308755 0.134 Uiso 1 1 calc R U
C36 C 0.6731(4) -0.0707(3) 0.3584(2) 0.115(3) Uani 1 1 d . .
H36 H 0.657256 -0.110399 0.366304 0.138 Uiso 1 1 calc R U
C37 C 0.6588(3) -0.0351(3) 0.38059(19) 0.0889(19) Uani 1 1 d . .
H37 H 0.633347 -0.050453 0.403941 0.107 Uiso 1 1 calc R U
C38 C 0.6813(2) 0.0232(2) 0.36937(16) 0.0663(14) Uani 1 1 d . .
H38 H 0.6712 0.047319 0.38515 0.08 Uiso 1 1 calc R U
C39 C 0.7311(3) 0.3064(2) 0.05998(17) 0.0771(16) Uani 1 1 d . .
H39A H 0.726344 0.326142 0.084394 0.116 Uiso 1 1 calc R U
H39B H 0.760968 0.33546 0.041363 0.116 Uiso 1 1 calc R U
H39C H 0.693922 0.285433 0.044901 0.116 Uiso 1 1 calc R U
C40 C 0.9393(2) 0.2505(2) 0.13423(16) 0.0675(15) Uani 1 1 d . .
H40A H 0.962341 0.238121 0.150874 0.101 Uiso 1 1 calc R U
H40B H 0.903145 0.216086 0.124988 0.101 Uiso 1 1 calc R U
H40C H 0.961957 0.272477 0.109723 0.101 Uiso 1 1 calc R U
C41 C 0.9821(2) 0.3456(2) 0.17408(17) 0.0761(16) Uani 1 1 d . .
H41A H 1.00569 0.33411 0.190918 0.114 Uiso 1 1 calc R U
H41B H 1.003632 0.365671 0.148711 0.114 Uiso 1 1 calc R U
H41C H 0.973643 0.371858 0.190445 0.114 Uiso 1 1 calc R U
C42 C 0.8224(2) 0.2619(2) 0.33065(13) 0.0571(13) Uani 1 1 d . .
H42A H 0.839382 0.301969 0.32018 0.086 Uiso 1 1 calc R U
H42B H 0.795184 0.255767 0.353475 0.086 Uiso 1 1 calc R U
H42C H 0.853671 0.255498 0.341039 0.086 Uiso 1 1 calc R U
N1 N 0.70558(15) 0.19693(15) 0.24442(10) 0.0450(9) Uani 1 1 d . .
H1 H 0.709417 0.170767 0.229945 0.054 Uiso 1 1 calc R U
N2 N 0.69140(16) 0.22807(17) 0.14293(11) 0.0488(10) Uani 1 1 d . .
H2A H 0.711575 0.26208 0.155405 0.059 Uiso 1 1 calc R U
N3 N 0.83346(17) 0.26861(17) 0.12053(11) 0.0502(10) Uani 1 1 d . .
H3A H 0.816575 0.230751 0.124734 0.06 Uiso 1 1 calc R U
N4 N 0.84811(18) 0.26326(19) 0.22379(13) 0.0703(12) Uani 1 1 d . .
H4 H 0.834006 0.285923 0.216735 0.084 Uiso 1 1 calc R U

loop_
_atom_site_aniso_label
_atom_site_aniso_U_11
_atom_site_aniso_U_22
_atom_site_aniso_U_33
_atom_site_aniso_U_23
_atom_site_aniso_U_13
_atom_site_aniso_U_12
C1 0.038(2) 0.046(3) 0.035(2) 0.003(2) 0.0004(19) 0.025(2)
C2 0.045(3) 0.048(3) 0.046(3) 0.000(2) 0.000(2) 0.031(2)
C3 0.043(3) 0.044(3) 0.034(2) -0.009(2) -0.005(2) 0.024(2)
C4 0.035(2) 0.041(2) 0.032(2) -0.0040(19) 0.0010(19) 0.020(2)
C5 0.043(3) 0.047(3) 0.045(3) -0.003(2) -0.004(2) 0.023(2)
C6 0.056(3) 0.077(4) 0.059(3) -0.001(3) -0.016(3) 0.012(3)
C7 0.054(3) 0.087(4) 0.048(3) -0.013(3) -0.011(2) 0.045(3)
C8 0.050(3) 0.051(3) 0.039(3) -0.003(2) -0.011(2) 0.031(2)
C9 0.049(3) 0.053(3) 0.060(3) -0.021(3) -0.020(3) 0.031(2)
C10 0.071(3) 0.080(4) 0.049(3) -0.028(3) -0.022(3) 0.054(3)
C11 0.059(3) 0.065(3) 0.035(3) -0.012(2) -0.009(2) 0.046(3)
C12 0.077(4) 0.078(4) 0.042(3) 0.000(3) 0.004(3) 0.059(3)
C13 0.088(4) 0.102(4) 0.044(3) -0.014(3) -0.009(3) 0.067(4)
C14 0.088(4) 0.109(5) 0.048(3) -0.005(3) -0.006(3) 0.071(4)
C15 0.103(5) 0.138(6) 0.046(3) -0.026(4) -0.015(3) 0.091(5)
C16 0.122(6) 0.230(9) 0.057(4) -0.041(5) 0.003(4) 0.093(6)
C17 0.174(11) 0.341(18) 0.075(6) -0.076(9) -0.012(6) 0.150(12)
C18 0.221(14) 0.35(2) 0.079(7) -0.083(10) -0.037(8) 0.213(15)
C19 0.250(12) 0.173(9) 0.113(7) -0.084(7) -0.069(8) 0.155(9)
C20 0.187(8) 0.127(7) 0.087(5) -0.034(5) -0.023(5) 0.098(7)
C21 0.069(3) 0.066(3) 0.036(3) 0.000(2) 0.013(2) 0.046(3)
C22 0.093(4) 0.062(4) 0.049(3) 0.002(3) 0.014(3) 0.050(3)
C23 0.077(4) 0.040(3) 0.056(3) -0.004(2) 0.019(3) 0.025(3)
C24 0.049(3) 0.049(3) 0.042(3) -0.009(2) 0.011(2) 0.023(2)
C25 0.042(3) 0.055(3) 0.050(3) -0.017(2) 0.003(2) 0.026(2)
C26 0.038(2) 0.050(3) 0.042(3) -0.011(2) 0.006(2) 0.026(2)
C27 0.047(3) 0.048(3) 0.071(3) -0.012(2) -0.009(3) 0.032(2)
C28 0.025(2) 0.034(2) 0.031(2) 0.0124(17) 0.0087(17) 0.0209(18)
C29 0.037(2) 0.041(2) 0.032(2) 0.001(2) -0.0007(19) 0.016(2)
C30 0.043(3) 0.051(3) 0.038(2) 0.000(2) 0.000(2) 0.029(2)
C31 0.048(3) 0.066(3) 0.039(3) 0.007(2) -0.001(2) 0.037(3)
C32 0.054(3) 0.069(4) 0.043(3) 0.008(3) 0.010(2) 0.040(3)
C33 0.067(3) 0.063(3) 0.052(3) 0.015(3) 0.015(3) 0.042(3)
C34 0.123(5) 0.072(4) 0.079(4) 0.023(3) 0.051(4) 0.060(4)
C35 0.180(7) 0.088(5) 0.095(5) 0.023(4) 0.059(5) 0.086(5)
C36 0.174(7) 0.078(4) 0.110(6) 0.029(4) 0.062(5) 0.076(5)
C37 0.113(5) 0.067(4) 0.085(4) 0.029(3) 0.040(4) 0.044(4)
C38 0.078(4) 0.070(4) 0.063(4) 0.008(3) 0.015(3) 0.046(3)
C39 0.093(4) 0.094(4) 0.072(4) 0.023(3) 0.014(3) 0.068(4)
C40 0.065(3) 0.094(4) 0.060(3) -0.006(3) 0.011(3) 0.052(3)
C41 0.059(3) 0.074(4) 0.070(4) -0.002(3) 0.012(3) 0.014(3)
C42 0.059(3) 0.085(4) 0.042(3) -0.024(3) -0.016(2) 0.047(3)
N1 0.050(2) 0.050(2) 0.044(2) -0.0170(18) -0.0127(18) 0.0318(19)
N2 0.060(3) 0.053(2) 0.040(2) -0.0110(19) -0.0050(19) 0.034(2)
N3 0.062(3) 0.054(2) 0.048(2) 0.0051(19) 0.004(2) 0.039(2)
N4 0.076(3) 0.073(3) 0.070(3) -0.014(2) -0.004(2) 0.043(3)

loop_
_atom_type_symbol
_atom_type_description
_atom_type_scat_dispersion_real
_atom_type_scat_dispersion_imag
_atom_type_scat_source
C C 0.0033 0.0016 'International Tables Vol C Tables 4.2.6.8 and 6.1.1.4'
H H 0 0 'International Tables Vol C Tables 4.2.6.8 and 6.1.1.4'
N N 0.0061 0.0033 'International Tables Vol C Tables 4.2.6.8 and 6.1.1.4'

loop_
_geom_angle_atom_site_label_1
_geom_angle_atom_site_label_2
_geom_angle_atom_site_label_3
_geom_angle
C2 C1 N1 105.9(3)
C2 C1 C5 131.7(4)
N1 C1 C5 122.1(4)
C1 C2 C3 109.3(4)
C1 C2 H2 125.4
C3 C2 H2 125.4
C4 C3 C2 107.5(4)
C4 C3 H3 126.3
C2 C3 H3 126.3
C3 C4 N1 106.1(3)
C3 C4 C30 131.6(4)
N1 C4 C30 122.2(3)
C1 C5 C8 112.1(3)
C1 C5 C6 109.8(3)
C8 C5 C6 109.8(4)
C1 C5 C7 108.3(3)
C8 C5 C7 108.1(3)
C6 C5 C7 108.6(4)
C5 C6 H6A 109.5
C5 C6 H6B 109.5
H6A C6 H6B 109.5
C5 C6 H6C 109.5
H6A C6 H6C 109.5
H6B C6 H6C 109.5
C5 C7 H7A 109.5
C5 C7 H7B 109.5
H7A C7 H7B 109.5
C5 C7 H7C 109.5
H7A C7 H7C 109.5
H7B C7 H7C 109.5
C9 C8 N2 105.9(4)
C9 C8 C5 132.2(4)
N2 C8 C5 121.3(4)
C8 C9 C10 108.4(4)
C8 C9 H9 125.8
C10 C9 H9 125.8
C11 C10 C9 108.4(4)
C11 C10 H10 125.8
C9 C10 H10 125.8
C10 C11 N2 106.5(4)
C10 C11 C12 131.3(4)
N2 C11 C12 122.1(4)
C13 C12 C11 108.4(4)
C13 C12 C21 109.7(4)
C11 C12 C21 112.4(4)
C13 C12 C39 108.6(4)
C11 C12 C39 109.2(4)
C21 C12 C39 108.5(4)
C14 C13 C12 176.6(6)
C13 C14 C15 176.4(6)
C16 C15 C20 120.7(7)
C16 C15 C14 119.2(7)
C20 C15 C14 120.1(7)
C15 C16 C17 117.1(10)
C15 C16 H16 121.4
C17 C16 H16 121.4
C18 C17 C16 123.8(12)
C18 C17 H17 118.1
C16 C17 H17 118.1
C17 C18 C19 118.7(11)
C17 C18 H18 120.7
C19 C18 H18 120.7
C18 C19 C20 119.5(11)
C18 C19 H19 120.3
C20 C19 H19 120.3
C15 C20 C19 119.7(9)
C15 C20 H20 120.1
C19 C20 H20 120.1
C22 C21 N3 106.9(5)
C22 C21 C12 130.3(5)
N3 C21 C12 122.6(4)
C21 C22 C23 107.8(5)
C21 C22 H22 126.1
C23 C22 H22 126.1
C24 C23 C22 108.8(5)
C24 C23 H23 125.6
C22 C23 H23 125.6
C23 C24 N3 106.1(4)
C23 C24 C25 133.2(5)
N3 C24 C25 120.7(4)
C24 C25 C26 111.8(3)
C24 C25 C41 108.4(4)
C26 C25 C41 109.6(4)
C24 C25 C40 109.1(4)
C26 C25 C40 109.8(4)
C41 C25 C40 107.9(4)
C27 C26 N4 104.7(4)
C27 C26 C25 127.2(4)
N4 C26 C25 128.0(4)
C28 C27 C26 110.0(4)
C28 C27 H27 125
C26 C27 H27 125
C29 C28 C27 109.5(4)
C29 C28 H28 125.3
C27 C28 H28 125.3
C28 C29 N4 106.3(4)
C28 C29 C30 122.2(4)
N4 C29 C30 131.4(4)
C31 C30 C4 109.2(3)
C31 C30 C29 109.1(3)
C4 C30 C29 109.9(3)
C31 C30 C42 109.6(3)
C4 C30 C42 109.5(3)
C29 C30 C42 109.5(3)
C32 C31 C30 178.0(5)
C31 C32 C33 177.6(5)
C34 C33 C38 118.5(5)
C34 C33 C32 119.9(4)
C38 C33 C32 121.7(4)
C35 C34 C33 121.0(5)
C35 C34 H34 119.5
C33 C34 H34 119.5
C36 C35 C34 119.6(6)
C36 C35 H35 120.2
C34 C35 H35 120.2
C37 C36 C35 119.9(6)
C37 C36 H36 120
C35 C36 H36 120
C36 C37 C38 121.0(6)
C36 C37 H37 119.5
C38 C37 H37 119.5
C37 C38 C33 120.0(5)
C37 C38 H38 120
C33 C38 H38 120
C12 C39 H39A 109.5
C12 C39 H39B 109.5
H39A C39 H39B 109.5
C12 C39 H39C 109.5
H39A C39 H39C 109.5
H39B C39 H39C 109.5
C25 C40 H40A 109.5
C25 C40 H40B 109.5
H40A C40 H40B 109.5
C25 C40 H40C 109.5
H40A C40 H40C 109.5
H40B C40 H40C 109.5
C25 C41 H41A 109.5
C25 C41 H41B 109.5
H41A C41 H41B 109.5
C25 C41 H41C 109.5
H41A C41 H41C 109.5
H41B C41 H41C 109.5
C30 C42 H42A 109.5
C30 C42 H42B 109.5
H42A C42 H42B 109.5
C30 C42 H42C 109.5
H42A C42 H42C 109.5
H42B C42 H42C 109.5
C4 N1 C1 111.2(3)
C4 N1 H1 124.4
C1 N1 H1 124.4
C8 N2 C11 110.8(4)
C8 N2 H2A 124.6
C11 N2 H2A 124.6
C21 N3 C24 110.5(4)
C21 N3 H3A 124.8
C24 N3 H3A 124.8
C29 N4 C26 109.6(4)
C29 N4 H4 125.2
C26 N4 H4 125.2

loop_
_geom_bond_atom_site_label_1
_geom_bond_atom_site_label_2
_geom_bond_distance
C1 C2 1.348(5)
C1 N1 1.376(5)
C1 C5 1.512(5)
C2 C3 1.414(5)
C2 H2 0.94
C3 C4 1.367(5)
C3 H3 0.94
C4 N1 1.375(5)
C4 C30 1.504(5)
C5 C8 1.518(6)
C5 C6 1.538(6)
C5 C7 1.547(6)
C6 H6A 0.97
C6 H6B 0.97
C6 H6C 0.97
C7 H7A 0.97
C7 H7B 0.97
C7 H7C 0.97
C8 C9 1.369(6)
C8 N2 1.376(5)
C9 C10 1.411(7)
C9 H9 0.94
C10 C11 1.352(6)
C10 H10 0.94
C11 N2 1.383(5)
C11 C12 1.513(6)
C12 C13 1.474(7)
C12 C21 1.524(7)
C12 C39 1.556(6)
C13 C14 1.183(6)
C14 C15 1.474(8)
C15 C16 1.358(9)
C15 C20 1.376(9)
C16 C17 1.396(11)
C16 H16 0.94
C17 C18 1.322(16)
C17 H17 0.94
C18 C19 1.374(15)
C18 H18 0.94
C19 C20 1.395(11)
C19 H19 0.94
C20 H20 0.94
C21 C22 1.363(6)
C21 N3 1.373(5)
C22 C23 1.405(7)
C22 H22 0.94
C23 C24 1.363(6)
C23 H23 0.94
C24 N3 1.379(5)
C24 C25 1.505(6)
C25 C26 1.506(6)
C25 C41 1.533(6)
C25 C40 1.557(6)
C26 C27 1.366(6)
C26 N4 1.414(5)
C27 C28 1.365(5)
C27 H27 0.94
C28 C29 1.359(5)
C28 H28 0.94
C29 N4 1.381(5)
C29 C30 1.505(5)
C30 C31 1.471(6)
C30 C42 1.551(5)
C31 C32 1.200(6)
C32 C33 1.449(7)
C33 C34 1.384(7)
C33 C38 1.388(6)
C34 C35 1.381(7)
C34 H34 0.94
C35 C36 1.378(8)
C35 H35 0.94
C36 C37 1.358(8)
C36 H36 0.94
C37 C38 1.380(7)
C37 H37 0.94
C38 H38 0.94
C39 H39A 0.97
C39 H39B 0.97
C39 H39C 0.97
C40 H40A 0.97
C40 H40B 0.97
C40 H40C 0.97
C41 H41A 0.97
C41 H41B 0.97
C41 H41C 0.97
C42 H42A 0.97
C42 H42B 0.97
C42 H42C 0.97
N1 H1 0.87
N2 H2A 0.87
N3 H3A 0.87
N4 H4 0.87

loop_
_geom_torsion_atom_site_label_1
_geom_torsion_atom_site_label_2
_geom_torsion_atom_site_label_3
_geom_torsion_atom_site_label_4
_geom_torsion
N1 C1 C2 C3 0.8(5)
C5 C1 C2 C3 175.5(4)
C1 C2 C3 C4 -0.1(5)
C2 C3 C4 N1 -0.7(4)
C2 C3 C4 C30 -178.1(4)
C2 C1 C5 C8 137.8(5)
N1 C1 C5 C8 -48.2(5)
C2 C1 C5 C6 -99.9(5)
N1 C1 C5 C6 74.1(5)
C2 C1 C5 C7 18.6(6)
N1 C1 C5 C7 -167.5(4)
C1 C5 C8 C9 139.5(4)
C6 C5 C8 C9 17.2(6)
C7 C5 C8 C9 -101.2(5)
C1 C5 C8 N2 -50.9(5)
C6 C5 C8 N2 -173.2(4)
C7 C5 C8 N2 68.5(5)
N2 C8 C9 C10 -0.7(5)
C5 C8 C9 C10 170.1(4)
C8 C9 C10 C11 1.0(5)
C9 C10 C11 N2 -0.9(5)
C9 C10 C11 C12 -176.7(4)
C10 C11 C12 C13 -13.9(7)
N2 C11 C12 C13 170.8(4)
C10 C11 C12 C21 -135.3(5)
N2 C11 C12 C21 49.5(5)
C10 C11 C12 C39 104.3(5)
N2 C11 C12 C39 -71.0(5)
C20 C15 C16 C17 1.6(11)
C14 C15 C16 C17 -179.2(7)
C15 C16 C17 C18 4.9(17)
C16 C17 C18 C19 -8(2)
C17 C18 C19 C20 5.6(18)
C16 C15 C20 C19 -4.1(11)
C14 C15 C20 C19 176.8(6)
C18 C19 C20 C15 0.5(13)
C13 C12 C21 C22 102.1(5)
C11 C12 C21 C22 -137.3(5)
C39 C12 C21 C22 -16.4(6)
C13 C12 C21 N3 -71.9(5)
C11 C12 C21 N3 48.7(5)
C39 C12 C21 N3 169.6(4)
N3 C21 C22 C23 -1.0(5)
C12 C21 C22 C23 -175.7(4)
C21 C22 C23 C24 0.8(5)
C22 C23 C24 N3 -0.4(5)
C22 C23 C24 C25 179.6(4)
C23 C24 C25 C26 121.6(5)
N3 C24 C25 C26 -58.4(5)
C23 C24 C25 C41 0.6(6)
N3 C24 C25 C41 -179.4(4)
C23 C24 C25 C40 -116.7(5)
N3 C24 C25 C40 63.3(5)
C24 C25 C26 C27 156.6(4)
C41 C25 C26 C27 -83.2(5)
C40 C25 C26 C27 35.3(6)
C24 C25 C26 N4 -27.3(6)
C41 C25 C26 N4 92.9(5)
C40 C25 C26 N4 -148.7(4)
N4 C26 C27 C28 0.4(5)
C25 C26 C27 C28 177.2(4)
C26 C27 C28 C29 0.1(5)
C27 C28 C29 N4 -0.5(5)
C27 C28 C29 C30 -177.4(4)
C3 C4 C30 C31 113.4(5)
N1 C4 C30 C31 -63.7(5)
C3 C4 C30 C29 -126.9(5)
N1 C4 C30 C29 56.0(5)
C3 C4 C30 C42 -6.5(6)
N1 C4 C30 C42 176.4(4)
C28 C29 C30 C31 -33.7(5)
N4 C29 C30 C31 150.2(4)
C28 C29 C30 C4 -153.5(4)
N4 C29 C30 C4 30.5(6)
C28 C29 C30 C42 86.2(5)
N4 C29 C30 C42 -89.9(5)
C38 C33 C34 C35 2.2(9)
C32 C33 C34 C35 -179.6(6)
C33 C34 C35 C36 -1.5(11)
C34 C35 C36 C37 0.2(12)
C35 C36 C37 C38 0.4(11)
C36 C37 C38 C33 0.4(10)
C34 C33 C38 C37 -1.6(8)
C32 C33 C38 C37 -179.8(5)
C3 C4 N1 C1 1.2(4)
C30 C4 N1 C1 179.0(4)
C2 C1 N1 C4 -1.3(5)
C5 C1 N1 C4 -176.6(3)
C9 C8 N2 C11 0.1(5)
C5 C8 N2 C11 -171.9(3)
C10 C11 N2 C8 0.5(5)
C12 C11 N2 C8 176.8(4)
C22 C21 N3 C24 0.8(5)
C12 C21 N3 C24 176.0(4)
C23 C24 N3 C21 -0.2(4)
C25 C24 N3 C21 179.8(3)
C28 C29 N4 C26 0.8(5)
C30 C29 N4 C26 177.3(4)
C27 C26 N4 C29 -0.7(5)
C25 C26 N4 C29 -177.5(4)

loop_
_platon_squeeze_void_nr
_platon_squeeze_void_average_x
_platon_squeeze_void_average_y
_platon_squeeze_void_average_z
_platon_squeeze_void_volume
_platon_squeeze_void_count_electrons
_platon_squeeze_void_content
1 0.000 0.000 0.000 7 -1 ' '
2 0.333 -0.333 0.167 1584 418 ' '
3 0.000 0.000 0.500 1584 417 ' '
4 0.667 0.333 0.833 1586 418 ' '
5 0.667 0.333 0.333 7 -1 ' '
6 0.333 0.667 0.667 7 -1 ' '
